data_2238353
loop_
_publ_author_name
'Almansour, Abulrahman I.'
'Suresh Kumar, Raju'
'Arumugam, Natarajan'
'Nagalakshmi, R. A.'
'Suresh, J.'

_publ_section_title
;
 1''-Allyl-5''-(4-methoxybenzylidene)-7'-(4-methoxyphenyl)-1',3',5',6',7',7a'-hexahydrodispiro[acenaphthylene-1,5'-pyrrolo[1,2-<i>c</i>][1,3]thiazole-6',3''-piperidine]-2,4''(1<i>H</i>)-dione
;
_journal_coeditor_code GW2135
_journal_issue 8
_journal_name_full 'Acta Crystallographica Section E'
_journal_page_first o1345
_journal_page_last o1346
_journal_paper_doi 10.1107/S1600536813020084
_journal_volume 69
_journal_year 2013
_chemical_formula_iupac 'C39 H36 N2 O4 S'
_chemical_formula_moiety 'C39 H36 N2 O4 S'
_chemical_formula_sum 'C39 H36 N2 O4 S'
_chemical_formula_weight 628.76
_chemical_name_systematic
1''-Allyl-5''-(4-methoxybenzylidene)-7'-(4-methoxyphenyl)-1',3',5',6',7',7a'-hexahydrodispiro[acenaphthylene-1,5'-pyrrolo[1,2-<i>c</i>][1,3]thiazole-6',3''-piperidine]-2,4''(1<i>H</i>)-dione
_space_group_IT_number 14
_symmetry_cell_setting monoclinic
_symmetry_space_group_name_Hall '-P 2yn'
_symmetry_space_group_name_H-M 'P 1 21/n 1'
_atom_sites_solution_hydrogens geom
_atom_sites_solution_primary direct
_atom_sites_solution_secondary difmap
_audit_creation_method SHELXL-97
_cell_angle_alpha 90.00
_cell_angle_beta 103.1530(10)
_cell_angle_gamma 90.00
_cell_formula_units_Z 4
_cell_length_a 11.3956(7)
_cell_length_b 20.1346(12)
_cell_length_c 14.3860(8)
_cell_measurement_reflns_used 2000
_cell_measurement_temperature 293(2)
_cell_measurement_theta_max 31
_cell_measurement_theta_min 2
_cell_volume 3214.2(3)
_computing_cell_refinement 'SAINT (Bruker, 2004)'
_computing_data_collection 'APEX2 (Bruker, 2004)'
_computing_data_reduction 'SAINT (Bruker, 2004)'
_computing_molecular_graphics 'PLATON (Spek, 2009)'
_computing_publication_material 'SHELXL97 (Sheldrick, 2008)'
_computing_structure_refinement 'SHELXL97 (Sheldrick, 2008)'
_computing_structure_solution 'SHELXS97 (Sheldrick, 2008)'
_diffrn_ambient_temperature 293(2)
_diffrn_detector_area_resol_mean 0
_diffrn_measured_fraction_theta_full 0.999
_diffrn_measured_fraction_theta_max 0.999
_diffrn_measurement_device_type 'Bruker Kappa APEXII'
_diffrn_measurement_method '\w and \f'
_diffrn_radiation_monochromator graphite
_diffrn_radiation_source 'fine-focus sealed tube'
_diffrn_radiation_type MoK\a
_diffrn_radiation_wavelength 0.71073
_diffrn_reflns_av_R_equivalents 0.0240
_diffrn_reflns_av_sigmaI/netI 0.0186
_diffrn_reflns_limit_h_max 13
_diffrn_reflns_limit_h_min -13
_diffrn_reflns_limit_k_max 23
_diffrn_reflns_limit_k_min -24
_diffrn_reflns_limit_l_max 17
_diffrn_reflns_limit_l_min -17
_diffrn_reflns_number 26225
_diffrn_reflns_theta_full 25.50
_diffrn_reflns_theta_max 25.50
_diffrn_reflns_theta_min 2.02
_diffrn_standards_decay_% 0
_diffrn_standards_interval_count 0
_diffrn_standards_interval_time 0
_diffrn_standards_number 0
_exptl_absorpt_coefficient_mu 0.146
_exptl_absorpt_correction_T_max 0.974
_exptl_absorpt_correction_T_min 0.967
_exptl_absorpt_correction_type multi-scan
_exptl_absorpt_process_details '(SADABS; Sheldrick, 1996)'
_exptl_crystal_colour yellow
_exptl_crystal_density_diffrn 1.299
_exptl_crystal_density_method 'not measured'
_exptl_crystal_description block
_exptl_crystal_F_000 1328
_exptl_crystal_size_max 0.21
_exptl_crystal_size_mid 0.19
_exptl_crystal_size_min 0.18
_refine_diff_density_max 0.293
_refine_diff_density_min -0.267
_refine_ls_extinction_method none
_refine_ls_goodness_of_fit_ref 1.073
_refine_ls_hydrogen_treatment constr
_refine_ls_matrix_type full
_refine_ls_number_parameters 415
_refine_ls_number_reflns 5979
_refine_ls_number_restraints 0
_refine_ls_restrained_S_all 1.073
_refine_ls_R_factor_all 0.0480
_refine_ls_R_factor_gt 0.0370
_refine_ls_shift/su_max 0.000
_refine_ls_shift/su_mean 0.000
_refine_ls_structure_factor_coef Fsqd
_refine_ls_weighting_details 'calc w=1/[\s^2^(Fo^2^)+(0.0448P)^2^+0.8433P] where P=(Fo^2^+2Fc^2^)/3'
_refine_ls_weighting_scheme calc
_refine_ls_wR_factor_gt 0.0968
_refine_ls_wR_factor_ref 0.1039
_reflns_number_gt 4873
_reflns_number_total 5979
_reflns_threshold_expression I>2sigma(I)
_cod_data_source_file gw2135.cif
_cod_data_source_block I
_cod_original_sg_symbol_H-M 'P 21/n'
_cod_database_code 2238353

loop_
_symmetry_equiv_pos_as_xyz
'x, y, z'
'-x+1/2, y+1/2, -z+1/2'
'-x, -y, -z'
'x-1/2, -y-1/2, z-1/2'

loop_
_atom_site_type_symbol
_atom_site_label
_atom_site_fract_x
_atom_site_fract_y
_atom_site_fract_z
_atom_site_U_iso_or_equiv
_atom_site_adp_type
_atom_site_calc_flag
_atom_site_refinement_flags
_atom_site_occupancy
_atom_site_symmetry_multiplicity
C C1 0.38453(15) 0.24423(8) 0.61103(12) 0.0465(4) Uani d . 1 1
H H1A 0.3731 0.1988 0.5882 0.056 Uiso calc R 1 1
H H1B 0.4268 0.2429 0.6776 0.056 Uiso calc R 1 1
C C2 0.27822(14) 0.34635(7) 0.62444(11) 0.0406(3) Uani d . 1 1
H H2A 0.3379 0.3536 0.6834 0.049 Uiso calc R 1 1
H H2B 0.2018 0.3640 0.6320 0.049 Uiso calc R 1 1
C C3 0.31686(13) 0.38124(7) 0.54151(10) 0.0376(3) Uani d . 1 1
C C4 0.44181(13) 0.35396(7) 0.53899(11) 0.0409(3) Uani d . 1 1
C C5 0.46034(14) 0.28104(7) 0.55445(11) 0.0430(3) Uani d . 1 1
C C6 0.19271(16) 0.23989(9) 0.65863(13) 0.0536(4) Uani d . 1 1
H H6A 0.1854 0.1940 0.6377 0.064 Uiso calc R 1 1
H H6B 0.1125 0.2590 0.6438 0.064 Uiso calc R 1 1
C C7 0.23879(18) 0.24090(10) 0.76404(14) 0.0617(5) Uani d . 1 1
H H7 0.2569 0.2823 0.7922 0.074 Uiso calc R 1 1
C C8 0.2563(2) 0.19024(12) 0.82035(18) 0.0892(7) Uani d . 1 1
H H8A 0.2396 0.1477 0.7957 0.107 Uiso calc R 1 1
H H8B 0.2855 0.1962 0.8856 0.107 Uiso calc R 1 1
C C9 0.31827(13) 0.45865(7) 0.54978(10) 0.0387(3) Uani d . 1 1
H H9 0.3782 0.4748 0.5160 0.046 Uiso calc R 1 1
C C10 0.19504(14) 0.47781(7) 0.48948(11) 0.0417(3) Uani d . 1 1
H H10 0.1316 0.4678 0.5233 0.050 Uiso calc R 1 1
C C11 0.17877(16) 0.54723(8) 0.44674(13) 0.0532(4) Uani d . 1 1
H H11A 0.2551 0.5650 0.4390 0.064 Uiso calc R 1 1
H H11B 0.1456 0.5770 0.4872 0.064 Uiso calc R 1 1
C C12 0.07720(16) 0.44611(9) 0.33773(12) 0.0545(4) Uani d . 1 1
H H12A 0.0076 0.4290 0.3582 0.065 Uiso calc R 1 1
H H12B 0.0802 0.4264 0.2768 0.065 Uiso calc R 1 1
C C13 0.22302(13) 0.36619(7) 0.44231(10) 0.0404(3) Uani d . 1 1
C C14 0.11388(14) 0.32178(8) 0.45544(11) 0.0449(4) Uani d . 1 1
C C15 0.11378(15) 0.26054(8) 0.39828(12) 0.0482(4) Uani d . 1 1
C C16 0.20475(15) 0.26712(8) 0.34768(11) 0.0465(4) Uani d . 1 1
C C17 0.26952(15) 0.32703(8) 0.36735(11) 0.0438(3) Uani d . 1 1
C C18 0.35670(17) 0.34039(9) 0.31920(12) 0.0551(4) Uani d . 1 1
H H18 0.4003 0.3798 0.3299 0.066 Uiso calc R 1 1
C C19 0.3800(2) 0.29318(11) 0.25234(13) 0.0674(5) Uani d . 1 1
H H19 0.4395 0.3025 0.2194 0.081 Uiso calc R 1 1
C C20 0.3185(2) 0.23472(10) 0.23449(13) 0.0688(6) Uani d . 1 1
H H20 0.3373 0.2048 0.1908 0.083 Uiso calc R 1 1
C C21 0.22627(18) 0.21948(8) 0.28235(12) 0.0570(5) Uani d . 1 1
C C22 0.1515(2) 0.16223(9) 0.27252(14) 0.0697(6) Uani d . 1 1
H H22 0.1620 0.1287 0.2307 0.084 Uiso calc R 1 1
C C23 0.0649(2) 0.15566(9) 0.32311(16) 0.0711(6) Uani d . 1 1
H H23 0.0186 0.1172 0.3156 0.085 Uiso calc R 1 1
C C24 0.04265(17) 0.20495(9) 0.38639(14) 0.0606(5) Uani d . 1 1
H H24 -0.0184 0.1999 0.4191 0.073 Uiso calc R 1 1
C C51 0.53982(15) 0.25243(8) 0.51160(12) 0.0492(4) Uani d . 1 1
H H51 0.5801 0.2812 0.4790 0.059 Uiso calc R 1 1
C C52 0.57272(15) 0.18221(8) 0.50855(12) 0.0484(4) Uani d . 1 1
C C53 0.58985(16) 0.13945(9) 0.58581(12) 0.0550(4) Uani d . 1 1
H H53 0.5803 0.1555 0.6443 0.066 Uiso calc R 1 1
C C54 0.62084(17) 0.07332(9) 0.57851(12) 0.0550(4) Uani d . 1 1
H H54 0.6328 0.0457 0.6317 0.066 Uiso calc R 1 1
C C55 0.63385(15) 0.04874(8) 0.49180(12) 0.0510(4) Uani d . 1 1
C C56 0.61851(18) 0.09096(10) 0.41350(13) 0.0621(5) Uani d . 1 1
H H56 0.6277 0.0748 0.3550 0.074 Uiso calc R 1 1
C C57 0.58980(17) 0.15644(9) 0.42261(13) 0.0587(5) Uani d . 1 1
H H57 0.5815 0.1844 0.3701 0.070 Uiso calc R 1 1
C C58 0.6933(2) -0.05957(10) 0.55429(16) 0.0698(5) Uani d . 1 1
H H58A 0.7101 -0.1027 0.5321 0.105 Uiso calc R 1 1
H H58B 0.6274 -0.0626 0.5854 0.105 Uiso calc R 1 1
H H58C 0.7634 -0.0432 0.5986 0.105 Uiso calc R 1 1
C C91 0.35268(14) 0.48671(7) 0.65013(10) 0.0393(3) Uani d . 1 1
C C92 0.26940(15) 0.49766(8) 0.70580(12) 0.0495(4) Uani d . 1 1
H H92 0.1890 0.4866 0.6817 0.059 Uiso calc R 1 1
C C93 0.30398(16) 0.52474(9) 0.79634(12) 0.0536(4) Uani d . 1 1
H H93 0.2466 0.5318 0.8321 0.064 Uiso calc R 1 1
C C94 0.42242(16) 0.54125(8) 0.83392(11) 0.0470(4) Uani d . 1 1
C C95 0.50713(15) 0.53016(8) 0.78109(11) 0.0469(4) Uani d . 1 1
H H95 0.5877 0.5405 0.8062 0.056 Uiso calc R 1 1
C C96 0.47143(14) 0.50337(7) 0.68956(11) 0.0436(3) Uani d . 1 1
H H96 0.5291 0.4965 0.6540 0.052 Uiso calc R 1 1
C C97 0.56944(19) 0.57887(11) 0.96906(14) 0.0698(5) Uani d . 1 1
H H97A 0.5751 0.5985 1.0308 0.105 Uiso calc R 1 1
H H97B 0.6063 0.6078 0.9309 0.105 Uiso calc R 1 1
H H97C 0.6102 0.5368 0.9763 0.105 Uiso calc R 1 1
N N1 0.18725(12) 0.43348(6) 0.40858(9) 0.0439(3) Uani d . 1 1
N N2 0.26677(11) 0.27556(6) 0.60308(9) 0.0431(3) Uani d . 1 1
O O1 0.66222(13) -0.01537(6) 0.47538(10) 0.0665(4) Uani d . 1 1
O O2 0.44643(12) 0.56933(6) 0.92363(9) 0.0633(3) Uani d . 1 1
O O3 0.03616(10) 0.34017(6) 0.49502(9) 0.0554(3) Uani d . 1 1
O O4 0.52104(10) 0.38980(6) 0.52376(9) 0.0555(3) Uani d . 1 1
S S1 0.07354(5) 0.53678(2) 0.33048(4) 0.06657(16) Uani d . 1 1

loop_
_atom_site_aniso_label
_atom_site_aniso_U_11
_atom_site_aniso_U_22
_atom_site_aniso_U_33
_atom_site_aniso_U_12
_atom_site_aniso_U_13
_atom_site_aniso_U_23
C1 0.0554(9) 0.0336(8) 0.0529(9) 0.0000(7) 0.0174(8) 0.0018(7)
C2 0.0422(8) 0.0368(8) 0.0434(8) -0.0017(6) 0.0109(6) 0.0005(6)
C3 0.0391(7) 0.0334(7) 0.0405(8) -0.0029(6) 0.0096(6) -0.0004(6)
C4 0.0429(8) 0.0379(8) 0.0420(8) -0.0020(6) 0.0096(6) 0.0003(6)
C5 0.0432(8) 0.0387(8) 0.0466(8) 0.0007(6) 0.0091(7) 0.0008(6)
C6 0.0536(10) 0.0450(9) 0.0655(11) -0.0081(8) 0.0202(8) 0.0055(8)
C7 0.0734(12) 0.0547(11) 0.0649(11) -0.0112(9) 0.0322(10) -0.0002(9)
C8 0.117(2) 0.0724(15) 0.0745(14) -0.0065(14) 0.0144(14) 0.0113(12)
C9 0.0414(8) 0.0326(7) 0.0427(8) -0.0038(6) 0.0111(6) -0.0001(6)
C10 0.0442(8) 0.0354(8) 0.0453(8) -0.0010(6) 0.0095(7) -0.0015(6)
C11 0.0555(10) 0.0388(9) 0.0611(10) 0.0031(7) 0.0045(8) 0.0034(7)
C12 0.0596(10) 0.0515(10) 0.0472(9) 0.0011(8) 0.0011(8) 0.0009(7)
C13 0.0440(8) 0.0337(8) 0.0430(8) -0.0029(6) 0.0087(6) -0.0014(6)
C14 0.0440(8) 0.0407(8) 0.0478(9) -0.0025(7) 0.0055(7) 0.0012(7)
C15 0.0509(9) 0.0379(8) 0.0498(9) -0.0026(7) -0.0009(7) 0.0005(7)
C16 0.0544(9) 0.0375(8) 0.0423(8) 0.0051(7) -0.0001(7) -0.0001(6)
C17 0.0505(9) 0.0399(8) 0.0395(8) 0.0021(7) 0.0072(7) 0.0003(6)
C18 0.0643(11) 0.0548(10) 0.0488(9) 0.0009(8) 0.0180(8) 0.0008(8)
C19 0.0779(13) 0.0771(14) 0.0520(10) 0.0158(11) 0.0250(10) 0.0028(10)
C20 0.0914(15) 0.0627(12) 0.0506(10) 0.0249(11) 0.0125(10) -0.0084(9)
C21 0.0739(12) 0.0434(9) 0.0460(9) 0.0142(8) -0.0022(8) -0.0042(7)
C22 0.0955(15) 0.0405(10) 0.0593(11) 0.0111(10) -0.0115(11) -0.0112(8)
C23 0.0808(14) 0.0382(10) 0.0795(14) -0.0076(9) -0.0122(12) -0.0028(9)
C24 0.0613(11) 0.0429(9) 0.0693(12) -0.0098(8) -0.0023(9) 0.0015(8)
C51 0.0485(9) 0.0439(9) 0.0577(10) 0.0040(7) 0.0173(8) 0.0070(7)
C52 0.0483(9) 0.0452(9) 0.0549(9) 0.0072(7) 0.0186(7) 0.0043(7)
C53 0.0671(11) 0.0534(10) 0.0463(9) 0.0131(8) 0.0167(8) 0.0016(8)
C54 0.0660(11) 0.0510(10) 0.0508(9) 0.0150(8) 0.0188(8) 0.0104(8)
C55 0.0496(9) 0.0465(9) 0.0590(10) 0.0106(7) 0.0165(8) 0.0008(8)
C56 0.0767(13) 0.0643(12) 0.0499(10) 0.0217(10) 0.0240(9) 0.0023(8)
C57 0.0690(11) 0.0576(11) 0.0558(10) 0.0189(9) 0.0274(9) 0.0145(8)
C58 0.0730(13) 0.0476(10) 0.0859(14) 0.0111(9) 0.0122(11) 0.0092(10)
C91 0.0463(8) 0.0280(7) 0.0438(8) -0.0020(6) 0.0109(7) 0.0013(6)
C92 0.0463(9) 0.0504(9) 0.0530(9) -0.0054(7) 0.0138(7) -0.0041(7)
C93 0.0591(10) 0.0536(10) 0.0529(10) 0.0009(8) 0.0227(8) -0.0029(8)
C94 0.0625(10) 0.0364(8) 0.0421(8) 0.0023(7) 0.0118(7) 0.0010(6)
C95 0.0475(9) 0.0423(9) 0.0483(9) -0.0042(7) 0.0055(7) 0.0010(7)
C96 0.0458(8) 0.0398(8) 0.0461(8) -0.0025(7) 0.0124(7) -0.0005(7)
C97 0.0783(14) 0.0725(13) 0.0524(10) -0.0001(10) 0.0016(10) -0.0124(9)
N1 0.0498(7) 0.0362(7) 0.0430(7) 0.0006(6) 0.0050(6) -0.0005(5)
N2 0.0453(7) 0.0360(7) 0.0499(7) -0.0057(5) 0.0146(6) 0.0011(5)
O1 0.0837(9) 0.0496(7) 0.0692(8) 0.0176(6) 0.0235(7) 0.0009(6)
O2 0.0744(9) 0.0656(8) 0.0487(7) 0.0045(6) 0.0115(6) -0.0123(6)
O3 0.0458(6) 0.0555(7) 0.0666(7) -0.0033(5) 0.0162(6) -0.0020(6)
O4 0.0468(6) 0.0432(6) 0.0806(8) -0.0049(5) 0.0233(6) 0.0039(6)
S1 0.0707(3) 0.0522(3) 0.0670(3) 0.0060(2) -0.0049(2) 0.0126(2)

loop_
_atom_type_symbol
_atom_type_description
_atom_type_scat_dispersion_real
_atom_type_scat_dispersion_imag
_atom_type_scat_source
C C 0.0033 0.0016 'International Tables Vol C Tables 4.2.6.8 and 6.1.1.4'
H H 0.0000 0.0000 'International Tables Vol C Tables 4.2.6.8 and 6.1.1.4'
N N 0.0061 0.0033 'International Tables Vol C Tables 4.2.6.8 and 6.1.1.4'
O O 0.0106 0.0060 'International Tables Vol C Tables 4.2.6.8 and 6.1.1.4'
S S 0.1246 0.1234 'International Tables Vol C Tables 4.2.6.8 and 6.1.1.4'

loop_
_geom_angle_atom_site_label_1
_geom_angle_atom_site_label_2
_geom_angle_atom_site_label_3
_geom_angle
N2 C1 C5 111.93(12)
N2 C1 H1A 109.2
C5 C1 H1A 109.2
N2 C1 H1B 109.2
C5 C1 H1B 109.2
H1A C1 H1B 107.9
N2 C2 C3 108.17(12)
N2 C2 H2A 110.1
C3 C2 H2A 110.1
N2 C2 H2B 110.1
C3 C2 H2B 110.1
H2A C2 H2B 108.4
C2 C3 C4 106.66(12)
C2 C3 C9 113.43(12)
C4 C3 C9 111.42(12)
C2 C3 C13 110.74(11)
C4 C3 C13 110.21(11)
C9 C3 C13 104.43(11)
O4 C4 C5 121.71(14)
O4 C4 C3 121.59(13)
C5 C4 C3 116.69(12)
C51 C5 C4 116.29(14)
C51 C5 C1 124.63(14)
C4 C5 C1 118.97(13)
N2 C6 C7 115.66(14)
N2 C6 H6A 108.4
C7 C6 H6A 108.4
N2 C6 H6B 108.4
C7 C6 H6B 108.4
H6A C6 H6B 107.4
C8 C7 C6 126.7(2)
C8 C7 H7 116.6
C6 C7 H7 116.6
C7 C8 H8A 120.0
C7 C8 H8B 120.0
H8A C8 H8B 120.0
C91 C9 C10 116.94(12)
C91 C9 C3 116.10(12)
C10 C9 C3 102.54(11)
C91 C9 H9 106.9
C10 C9 H9 106.9
C3 C9 H9 106.9
N1 C10 C11 105.13(12)
N1 C10 C9 100.42(12)
C11 C10 C9 118.34(13)
N1 C10 H10 110.7
C11 C10 H10 110.7
C9 C10 H10 110.7
C10 C11 S1 104.91(11)
C10 C11 H11A 110.8
S1 C11 H11A 110.8
C10 C11 H11B 110.8
S1 C11 H11B 110.8
H11A C11 H11B 108.8
N1 C12 S1 102.73(11)
N1 C12 H12A 111.2
S1 C12 H12A 111.2
N1 C12 H12B 111.2
S1 C12 H12B 111.2
H12A C12 H12B 109.1
N1 C13 C17 111.04(12)
N1 C13 C14 113.34(12)
C17 C13 C14 101.65(12)
N1 C13 C3 101.45(11)
C17 C13 C3 117.25(12)
C14 C13 C3 112.61(12)
O3 C14 C15 127.24(15)
O3 C14 C13 124.21(14)
C15 C14 C13 107.82(13)
C24 C15 C16 119.92(16)
C24 C15 C14 132.45(17)
C16 C15 C14 107.60(13)
C15 C16 C21 123.09(16)
C15 C16 C17 113.08(14)
C21 C16 C17 123.81(17)
C18 C17 C16 118.48(15)
C18 C17 C13 131.99(15)
C16 C17 C13 109.53(14)
C17 C18 C19 118.88(17)
C17 C18 H18 120.6
C19 C18 H18 120.6
C20 C19 C18 122.58(19)
C20 C19 H19 118.7
C18 C19 H19 118.7
C19 C20 C21 120.13(17)
C19 C20 H20 119.9
C21 C20 H20 119.9
C16 C21 C20 116.11(17)
C16 C21 C22 115.39(19)
C20 C21 C22 128.50(18)
C23 C22 C21 121.18(18)
C23 C22 H22 119.4
C21 C22 H22 119.4
C22 C23 C24 122.47(18)
C22 C23 H23 118.8
C24 C23 H23 118.8
C15 C24 C23 117.92(19)
C15 C24 H24 121.0
C23 C24 H24 121.0
C5 C51 C52 129.37(15)
C5 C51 H51 115.3
C52 C51 H51 115.3
C53 C52 C57 117.24(15)
C53 C52 C51 124.48(15)
C57 C52 C51 118.27(15)
C52 C53 C54 121.87(16)
C52 C53 H53 119.1
C54 C53 H53 119.1
C55 C54 C53 119.58(16)
C55 C54 H54 120.2
C53 C54 H54 120.2
O1 C55 C54 125.01(16)
O1 C55 C56 115.43(15)
C54 C55 C56 119.55(16)
C57 C56 C55 119.94(16)
C57 C56 H56 120.0
C55 C56 H56 120.0
C56 C57 C52 121.78(16)
C56 C57 H57 119.1
C52 C57 H57 119.1
O1 C58 H58A 109.5
O1 C58 H58B 109.5
H58A C58 H58B 109.5
O1 C58 H58C 109.5
H58A C58 H58C 109.5
H58B C58 H58C 109.5
C96 C91 C92 117.19(14)
C96 C91 C9 119.82(13)
C92 C91 C9 122.99(14)
C93 C92 C91 121.24(16)
C93 C92 H92 119.4
C91 C92 H92 119.4
C94 C93 C92 120.59(16)
C94 C93 H93 119.7
C92 C93 H93 119.7
C93 C94 C95 119.52(15)
C93 C94 O2 115.79(15)
C95 C94 O2 124.68(16)
C94 C95 C96 119.57(15)
C94 C95 H95 120.2
C96 C95 H95 120.2
C91 C96 C95 121.90(15)
C91 C96 H96 119.1
C95 C96 H96 119.1
O2 C97 H97A 109.5
O2 C97 H97B 109.5
H97A C97 H97B 109.5
O2 C97 H97C 109.5
H97A C97 H97C 109.5
H97B C97 H97C 109.5
C12 N1 C10 109.96(13)
C12 N1 C13 121.79(12)
C10 N1 C13 109.94(12)
C2 N2 C1 111.62(12)
C2 N2 C6 113.38(12)
C1 N2 C6 112.06(12)
C55 O1 C58 118.67(15)
C94 O2 C97 116.86(14)
C12 S1 C11 93.49(7)

loop_
_geom_bond_atom_site_label_1
_geom_bond_atom_site_label_2
_geom_bond_distance
C1 N2 1.464(2)
C1 C5 1.509(2)
C1 H1A 0.9700
C1 H1B 0.9700
C2 N2 1.4578(19)
C2 C3 1.533(2)
C2 H2A 0.9700
C2 H2B 0.9700
C3 C4 1.534(2)
C3 C9 1.5629(19)
C3 C13 1.605(2)
C4 O4 1.2141(18)
C4 C5 1.493(2)
C5 C51 1.336(2)
C6 N2 1.474(2)
C6 C7 1.488(3)
C6 H6A 0.9700
C6 H6B 0.9700
C7 C8 1.290(3)
C7 H7 0.9300
C8 H8A 0.9300
C8 H8B 0.9300
C9 C91 1.516(2)
C9 C10 1.523(2)
C9 H9 0.9800
C10 N1 1.4533(19)
C10 C11 1.521(2)
C10 H10 0.9800
C11 S1 1.8349(18)
C11 H11A 0.9700
C11 H11B 0.9700
C12 N1 1.447(2)
C12 S1 1.8285(18)
C12 H12A 0.9700
C12 H12B 0.9700
C13 N1 1.4654(19)
C13 C17 1.525(2)
C13 C14 1.578(2)
C14 O3 1.2145(19)
C14 C15 1.482(2)
C15 C24 1.370(2)
C15 C16 1.402(2)
C16 C21 1.403(2)
C16 C17 1.409(2)
C17 C18 1.361(2)
C18 C19 1.420(3)
C18 H18 0.9300
C19 C20 1.364(3)
C19 H19 0.9300
C20 C21 1.415(3)
C20 H20 0.9300
C21 C22 1.421(3)
C22 C23 1.359(3)
C22 H22 0.9300
C23 C24 1.408(3)
C23 H23 0.9300
C24 H24 0.9300
C51 C52 1.466(2)
C51 H51 0.9300
C52 C53 1.384(2)
C52 C57 1.395(2)
C53 C54 1.388(2)
C53 H53 0.9300
C54 C55 1.381(2)
C54 H54 0.9300
C55 O1 1.364(2)
C55 C56 1.390(2)
C56 C57 1.372(3)
C56 H56 0.9300
C57 H57 0.9300
C58 O1 1.422(2)
C58 H58A 0.9600
C58 H58B 0.9600
C58 H58C 0.9600
C91 C96 1.384(2)
C91 C92 1.392(2)
C92 C93 1.384(2)
C92 H92 0.9300
C93 C94 1.376(2)
C93 H93 0.9300
C94 C95 1.376(2)
C94 O2 1.3782(19)
C95 C96 1.395(2)
C95 H95 0.9300
C96 H96 0.9300
C97 O2 1.418(2)
C97 H97A 0.9600
C97 H97B 0.9600
C97 H97C 0.9600

loop_
_geom_hbond_atom_site_label_D
_geom_hbond_atom_site_label_H
_geom_hbond_atom_site_label_A
_geom_hbond_site_symmetry_A
_geom_hbond_distance_DH
_geom_hbond_distance_HA
_geom_hbond_distance_DA
_geom_hbond_angle_DHA
C2 H2B O3 . 0.97 2.45 2.9587(19) 112.7
C93 H93 O1 4_566 0.93 2.49 3.343(2) 153.0
C58 H58B Cg1 3_656 0.96 2.85 3.487(2) 125

loop_
_geom_torsion_atom_site_label_1
_geom_torsion_atom_site_label_2
_geom_torsion_atom_site_label_3
_geom_torsion_atom_site_label_4
_geom_torsion
N2 C2 C3 C4 -63.55(14)
N2 C2 C3 C9 173.41(12)
N2 C2 C3 C13 56.38(15)
C2 C3 C4 O4 -139.41(15)
C9 C3 C4 O4 -15.1(2)
C13 C3 C4 O4 100.31(16)
C2 C3 C4 C5 41.65(17)
C9 C3 C4 C5 165.93(12)
C13 C3 C4 C5 -78.62(15)
O4 C4 C5 C51 -28.6(2)
C3 C4 C5 C51 150.36(14)
O4 C4 C5 C1 155.09(15)
C3 C4 C5 C1 -26.0(2)
N2 C1 C5 C51 -147.40(16)
N2 C1 C5 C4 28.6(2)
N2 C6 C7 C8 -127.7(2)
C2 C3 C9 C91 33.48(17)
C4 C3 C9 C91 -86.90(15)
C13 C3 C9 C91 154.14(12)
C2 C3 C9 C10 -95.26(14)
C4 C3 C9 C10 144.36(12)
C13 C3 C9 C10 25.40(14)
C91 C9 C10 N1 -170.48(12)
C3 C9 C10 N1 -42.27(13)
C91 C9 C10 C11 75.89(18)
C3 C9 C10 C11 -155.90(13)
N1 C10 C11 S1 33.74(15)
C9 C10 C11 S1 144.77(12)
C2 C3 C13 N1 123.33(12)
C4 C3 C13 N1 -118.89(12)
C9 C3 C13 N1 0.89(14)
C2 C3 C13 C17 -115.57(14)
C4 C3 C13 C17 2.21(17)
C9 C3 C13 C17 121.99(13)
C2 C3 C13 C14 1.85(17)
C4 C3 C13 C14 119.63(13)
C9 C3 C13 C14 -120.59(13)
N1 C13 C14 O3 -46.1(2)
C17 C13 C14 O3 -165.29(15)
C3 C13 C14 O3 68.39(19)
N1 C13 C14 C15 124.83(13)
C17 C13 C14 C15 5.60(15)
C3 C13 C14 C15 -120.72(13)
O3 C14 C15 C24 -11.9(3)
C13 C14 C15 C24 177.56(17)
O3 C14 C15 C16 165.89(16)
C13 C14 C15 C16 -4.64(17)
C24 C15 C16 C21 1.4(2)
C14 C15 C16 C21 -176.74(14)
C24 C15 C16 C17 179.76(15)
C14 C15 C16 C17 1.63(18)
C15 C16 C17 C18 -177.11(15)
C21 C16 C17 C18 1.2(2)
C15 C16 C17 C13 2.21(18)
C21 C16 C17 C13 -179.43(14)
N1 C13 C17 C18 53.6(2)
C14 C13 C17 C18 174.48(17)
C3 C13 C17 C18 -62.3(2)
N1 C13 C17 C16 -125.56(13)
C14 C13 C17 C16 -4.72(16)
C3 C13 C17 C16 118.49(14)
C16 C17 C18 C19 -0.9(2)
C13 C17 C18 C19 179.97(16)
C17 C18 C19 C20 -0.2(3)
C18 C19 C20 C21 0.9(3)
C15 C16 C21 C20 177.70(15)
C17 C16 C21 C20 -0.5(2)
C15 C16 C21 C22 -1.9(2)
C17 C16 C21 C22 179.93(15)
C19 C20 C21 C16 -0.6(3)
C19 C20 C21 C22 178.93(19)
C16 C21 C22 C23 0.6(3)
C20 C21 C22 C23 -178.87(19)
C21 C22 C23 C24 1.1(3)
C16 C15 C24 C23 0.4(2)
C14 C15 C24 C23 177.97(17)
C22 C23 C24 C15 -1.6(3)
C4 C5 C51 C52 -176.30(16)
C1 C5 C51 C52 -0.2(3)
C5 C51 C52 C53 -41.8(3)
C5 C51 C52 C57 139.11(19)
C57 C52 C53 C54 -1.0(3)
C51 C52 C53 C54 179.92(17)
C52 C53 C54 C55 -0.8(3)
C53 C54 C55 O1 -178.99(17)
C53 C54 C55 C56 1.5(3)
O1 C55 C56 C57 179.99(18)
C54 C55 C56 C57 -0.5(3)
C55 C56 C57 C52 -1.4(3)
C53 C52 C57 C56 2.1(3)
C51 C52 C57 C56 -178.78(18)
C10 C9 C91 C96 -145.25(14)
C3 C9 C91 C96 93.40(16)
C10 C9 C91 C92 33.9(2)
C3 C9 C91 C92 -87.40(18)
C96 C91 C92 C93 0.7(2)
C9 C91 C92 C93 -178.55(15)
C91 C92 C93 C94 -0.4(3)
C92 C93 C94 C95 -0.5(3)
C92 C93 C94 O2 178.49(15)
C93 C94 C95 C96 1.1(2)
O2 C94 C95 C96 -177.86(15)
C92 C91 C96 C95 -0.1(2)
C9 C91 C96 C95 179.13(14)
C94 C95 C96 C91 -0.8(2)
S1 C12 N1 C10 45.17(15)
S1 C12 N1 C13 175.85(11)
C11 C10 N1 C12 -53.36(16)
C9 C10 N1 C12 -176.71(12)
C11 C10 N1 C13 169.93(12)
C9 C10 N1 C13 46.58(14)
C17 C13 N1 C12 74.54(18)
C14 C13 N1 C12 -39.15(19)
C3 C13 N1 C12 -160.12(13)
C17 C13 N1 C10 -154.78(12)
C14 C13 N1 C10 91.54(14)
C3 C13 N1 C10 -29.43(15)
C3 C2 N2 C1 71.71(15)
C3 C2 N2 C6 -160.60(13)
C5 C1 N2 C2 -51.34(17)
C5 C1 N2 C6 -179.74(13)
C7 C6 N2 C2 -61.56(19)
C7 C6 N2 C1 65.90(19)
C54 C55 O1 C58 -6.9(3)
C56 C55 O1 C58 172.63(17)
C93 C94 O2 C97 172.07(16)
C95 C94 O2 C97 -9.0(2)
N1 C12 S1 C11 -19.62(13)
C10 C11 S1 C12 -8.01(13)
